data_1521946
loop_
_publ_author_name
'Skolozdra, R.V.'
'Bodak, O.I.'
'Shchebra, I.D.'
'Melnyk, G.A.'
'Lobojko, V.S.'
'Yarovets, V.I.'
'Dobryanska, L.O.'
'Gorelenko, Yu.K.'

_publ_section_title
;
 Magnetic properties, electronic structure and X-ray spectra of R Co9 Si4
 compounds (R = Y, Gd, Tb)
;
_journal_name_full 'Journal of Alloys Compd.'
_journal_page_first 272
_journal_page_last 275
_journal_volume 296
_journal_year 2000
_chemical_formula_sum 'Co9 Si4 Tb'
_chemical_name_systematic 'Tb Co9 Si4'
_space_group_IT_number 140
_symmetry_space_group_name_Hall '-I 4 2c'
_symmetry_space_group_name_H-M 'I 4/m c m'
_cell_angle_alpha 90
_cell_angle_beta 90
_cell_angle_gamma 90
_cell_formula_units_Z 4
_cell_length_a 7.783
_cell_length_b 7.783
_cell_length_c 11.488
_cell_volume 695.887
_citation_journal_id_ASTM JALCEU
_cod_data_source_file Skolozdra_JALCEU_2000_1180.cif
_cod_data_source_block Co9Si4Tb1
_cod_original_cell_volume 695.8866
_cod_original_formula_sum 'Co9 Si4 Tb1'
_cod_database_code 1521946

loop_
_symmetry_equiv_pos_as_xyz
x,y,z
-y,x,z
-x,-y,z
y,-x,z
x,-y,-z+1/2
y,x,-z+1/2
-x,y,-z+1/2
-y,-x,-z+1/2
-x,-y,-z
y,-x,-z
x,y,-z
-y,x,-z
-x,y,z-1/2
-y,-x,z-1/2
x,-y,z-1/2
y,x,z-1/2
x+1/2,y+1/2,z+1/2
-y+1/2,x+1/2,z+1/2
-x+1/2,-y+1/2,z+1/2
y+1/2,-x+1/2,z+1/2
x+1/2,-y+1/2,-z+1
y+1/2,x+1/2,-z+1
-x+1/2,y+1/2,-z+1
-y+1/2,-x+1/2,-z+1
-x+1/2,-y+1/2,-z+1/2
y+1/2,-x+1/2,-z+1/2
x+1/2,y+1/2,-z+1/2
-y+1/2,x+1/2,-z+1/2
-x+1/2,y+1/2,z
-y+1/2,-x+1/2,z
x+1/2,-y+1/2,z
y+1/2,x+1/2,z

loop_
_atom_site_label
_atom_site_type_symbol
_atom_site_fract_x
_atom_site_fract_y
_atom_site_fract_z
_atom_site_occupancy
_atom_site_U_iso_or_equiv
Co2 Co 0.2001 0.0697 0 1 0.0
Si1 Si 0.3293 0.8293 0.121 1 0.0
Co1 Co 0.128 0.628 0.1802 1 0.0
Co3 Co 0 0.5 0 1 0.0
Tb1 Tb 0 0 0.25 1 0.0
